data_4508782
loop_
_publ_author_name
'Masu, Hyuma'
'Mizutani, Ikuko'
'Ono, Yohei'
'Kishikawa, Keiki'
'Azumaya, Isao'
'Yamaguchi, Kentaro'
'Kohmoto, Shigeo'

_publ_section_title
;
 Phase-Dependent Emission of Naphthalene&#x2212;Anthracene-Based
 Concave-Shaped Molecules
;
_journal_issue 9
_journal_name_full 'Crystal Growth &amp; Design'
_journal_page_first 2086
_journal_paper_doi 10.1021/cg060232v
_journal_volume 6
_journal_year 2006
_chemical_formula_sum 'C37 H25 N O2'
_chemical_formula_weight 515.58
_chemical_name_systematic
; 
 ? 
;
_space_group_IT_number 2
_symmetry_cell_setting triclinic
_symmetry_space_group_name_Hall '-P 1'
_symmetry_space_group_name_H-M 'P -1'
_atom_sites_solution_hydrogens geom
_atom_sites_solution_primary direct
_atom_sites_solution_secondary difmap
_audit_creation_method SHELXL-97
_cell_angle_alpha 111.525(8)
_cell_angle_beta 90.548(10)
_cell_angle_gamma 113.993(9)
_cell_formula_units_Z 2
_cell_length_a 9.7327(11)
_cell_length_b 11.0332(13)
_cell_length_c 14.5441(13)
_cell_measurement_reflns_used 20
_cell_measurement_temperature 296
_cell_measurement_theta_max 19.5
_cell_measurement_theta_min 16.8
_cell_volume 1304.0(3)
_computing_data_reduction 'Bruker SHELXTL'
_computing_molecular_graphics 'Bruker SHELXTL'
_computing_publication_material 'Bruker SHELXTL'
_computing_structure_refinement 'SHELXL-97 (Sheldrick, 1997)'
_computing_structure_solution 'SHELXS-97 (Sheldrick, 1990)'
_diffrn_ambient_temperature 296
_diffrn_measured_fraction_theta_full 0.985
_diffrn_measured_fraction_theta_max 0.985
_diffrn_measurement_device_type 'Rigaku AFC7S force circle'
_diffrn_measurement_method \w-2\q
_diffrn_radiation_monochromator graphite
_diffrn_radiation_source 'fine-focus sealed tube'
_diffrn_radiation_type CuK\a
_diffrn_radiation_wavelength 1.54178
_diffrn_reflns_av_R_equivalents 0.1263
_diffrn_reflns_av_sigmaI/netI 0.0571
_diffrn_reflns_limit_h_max 10
_diffrn_reflns_limit_h_min -11
_diffrn_reflns_limit_k_max 13
_diffrn_reflns_limit_k_min 0
_diffrn_reflns_limit_l_max 16
_diffrn_reflns_limit_l_min -17
_diffrn_reflns_number 5058
_diffrn_reflns_theta_full 69.12
_diffrn_reflns_theta_max 69.12
_diffrn_reflns_theta_min 3.32
_exptl_absorpt_coefficient_mu 0.632
_exptl_absorpt_correction_T_max 0.8839
_exptl_absorpt_correction_T_min 0.8329
_exptl_absorpt_correction_type none
_exptl_crystal_colour yellow
_exptl_crystal_density_diffrn 1.313
_exptl_crystal_density_method 'not measured'
_exptl_crystal_description prismatic
_exptl_crystal_F_000 540
_exptl_crystal_size_max 0.30
_exptl_crystal_size_mid 0.20
_exptl_crystal_size_min 0.20
_refine_diff_density_max 0.269
_refine_diff_density_min -0.452
_refine_diff_density_rms 0.071
_refine_ls_extinction_coef 0.0053(10)
_refine_ls_extinction_expression Fc^*^=kFc[1+0.001xFc^2^\l^3^/sin(2\q)]^-1/4^
_refine_ls_extinction_method SHELXL
_refine_ls_goodness_of_fit_ref 1.026
_refine_ls_hydrogen_treatment constr
_refine_ls_matrix_type full
_refine_ls_number_parameters 362
_refine_ls_number_reflns 4793
_refine_ls_number_restraints 0
_refine_ls_restrained_S_all 1.026
_refine_ls_R_factor_all 0.0986
_refine_ls_R_factor_gt 0.0663
_refine_ls_shift/su_max 0.000
_refine_ls_shift/su_mean 0.000
_refine_ls_structure_factor_coef Fsqd
_refine_ls_weighting_details 'calc w=1/[\s^2^(Fo^2^)+(0.1278P)^2^+0.0000P] where P=(Fo^2^+2Fc^2^)/3'
_refine_ls_weighting_scheme calc
_refine_ls_wR_factor_gt 0.1738
_refine_ls_wR_factor_ref 0.1984
_reflns_number_gt 3309
_reflns_number_total 4793
_reflns_threshold_expression >2sigma(I)
_cod_data_source_file cg060232vsup1.cif
_cod_data_source_block compound10
_cod_depositor_comments
;
The following automatic conversions were performed:

'_symmetry_cell_setting' value 'Triclinic' changed to 'triclinic'
according to /home/saulius/struct/CIF-dictionaries/cif_core.dic
dictionary named 'cif_core.dic' version 2.4.2 from 2011-04-26.

Automatic conversion script
Id: cif_fix_values 1891 2012-01-12 08:04:46Z andrius 
;
_cod_original_cell_volume 1304.0(2)
_cod_original_sg_symbol_H-M P-1
_cod_database_code 4508782

loop_
_symmetry_equiv_pos_as_xyz
'x, y, z'
'-x, -y, -z'

loop_
_atom_site_label
_atom_site_type_symbol
_atom_site_fract_x
_atom_site_fract_y
_atom_site_fract_z
_atom_site_U_iso_or_equiv
_atom_site_adp_type
_atom_site_occupancy
_atom_site_symmetry_multiplicity
_atom_site_calc_flag
_atom_site_refinement_flags
C36 C 0.8138(3) 0.7719(3) 0.42864(19) 0.0458(6) Uani 1 1 d .
H36 H 0.7932 0.8509 0.4399 0.055 Uiso 1 1 calc R
O1 O 0.6536(2) 1.01854(18) 0.45762(13) 0.0460(5) Uani 1 1 d .
C2 C 0.5858(3) 0.9950(2) 0.29248(17) 0.0339(5) Uani 1 1 d .
C37 C 0.6899(3) 0.6327(2) 0.40700(16) 0.0352(5) Uani 1 1 d .
C3 C 0.7257(3) 1.0662(2) 0.26617(18) 0.0361(5) Uani 1 1 d .
C15 C 0.4474(3) 0.9792(2) 0.24825(17) 0.0354(5) Uani 1 1 d .
O2 O 0.3123(2) 0.5842(2) 0.23407(14) 0.0548(5) Uani 1 1 d .
C29 C 0.4225(3) 0.4694(3) 0.37590(18) 0.0403(6) Uani 1 1 d .
H29 H 0.3203 0.4521 0.3700 0.048 Uiso 1 1 calc R
N1 N 0.5143(2) 0.7881(2) 0.34126(14) 0.0357(5) Uani 1 1 d .
C10 C 0.4493(3) 1.0266(2) 0.16800(18) 0.0380(5) Uani 1 1 d .
C8 C 0.7248(3) 1.1118(3) 0.18568(19) 0.0407(6) Uani 1 1 d .
C28 C 0.5335(3) 0.6074(2) 0.39912(16) 0.0351(5) Uani 1 1 d .
C26 C 0.4187(3) 0.6570(2) 0.06128(18) 0.0396(6) Uani 1 1 d .
C27 C 0.4893(3) 0.7297(3) 0.42028(17) 0.0383(5) Uani 1 1 d .
H27A H 0.3821 0.6953 0.4257 0.046 Uiso 1 1 calc R
H27B H 0.5486 0.8076 0.4845 0.046 Uiso 1 1 calc R
C32 C 0.7268(3) 0.5154(3) 0.39253(17) 0.0397(6) Uani 1 1 d .
C9 C 0.5861(3) 1.0873(3) 0.13761(19) 0.0430(6) Uani 1 1 d .
H9 H 0.5851 1.1124 0.0832 0.052 Uiso 1 1 calc R
C17 C 0.5075(3) 0.6986(2) 0.15582(17) 0.0381(5) Uani 1 1 d .
C16 C 0.4322(3) 0.6856(2) 0.24269(18) 0.0372(5) Uani 1 1 d .
C30 C 0.4584(3) 0.3533(3) 0.36081(19) 0.0459(6) Uani 1 1 d .
H30 H 0.3805 0.2607 0.3449 0.055 Uiso 1 1 calc R
C14 C 0.3063(3) 0.9227(3) 0.2802(2) 0.0451(6) Uani 1 1 d .
H14 H 0.3030 0.8932 0.3327 0.054 Uiso 1 1 calc R
C1 C 0.5888(3) 0.9381(2) 0.37136(17) 0.0346(5) Uani 1 1 d .
C11 C 0.3091(3) 1.0117(3) 0.1230(2) 0.0486(6) Uani 1 1 d .
H11 H 0.3088 1.0410 0.0706 0.058 Uiso 1 1 calc R
C31 C 0.6064(3) 0.3760(3) 0.36945(19) 0.0462(6) Uani 1 1 d .
H31 H 0.6293 0.2987 0.3601 0.055 Uiso 1 1 calc R
C4 C 0.8702(3) 1.0948(3) 0.3146(2) 0.0470(6) Uani 1 1 d .
H4 H 0.8737 1.0638 0.3656 0.056 Uiso 1 1 calc R
C25 C 0.2621(3) 0.6229(3) 0.0470(2) 0.0480(6) Uani 1 1 d .
H25 H 0.2121 0.6300 0.1015 0.058 Uiso 1 1 calc R
C12 C 0.1775(3) 0.9561(3) 0.1547(2) 0.0554(7) Uani 1 1 d .
H12 H 0.0874 0.9471 0.1241 0.067 Uiso 1 1 calc R
C7 C 0.8668(3) 1.1826(3) 0.1589(2) 0.0544(7) Uani 1 1 d .
H7 H 0.8671 1.2103 0.1057 0.065 Uiso 1 1 calc R
C21 C 0.4930(3) 0.6505(3) -0.02263(19) 0.0467(6) Uani 1 1 d .
C18 C 0.6605(3) 0.7317(3) 0.1643(2) 0.0461(6) Uani 1 1 d .
H18 H 0.7168 0.7584 0.2263 0.055 Uiso 1 1 calc R
C33 C 0.8820(3) 0.5405(3) 0.3996(2) 0.0543(7) Uani 1 1 d .
H33 H 0.9066 0.4644 0.3910 0.065 Uiso 1 1 calc R
C5 C 1.0015(3) 1.1655(3) 0.2884(2) 0.0567(7) Uani 1 1 d .
H5 H 1.0942 1.1853 0.3229 0.068 Uiso 1 1 calc R
C13 C 0.1756(3) 0.9112(3) 0.2347(2) 0.0541(7) Uani 1 1 d .
H13 H 0.0842 0.8734 0.2563 0.065 Uiso 1 1 calc R
C20 C 0.6509(4) 0.6861(3) -0.0098(2) 0.0573(8) Uani 1 1 d .
H20 H 0.6996 0.6821 -0.0648 0.069 Uiso 1 1 calc R
C24 C 0.1828(4) 0.5796(3) -0.0461(2) 0.0607(8) Uani 1 1 d .
H24 H 0.0794 0.5577 -0.0542 0.073 Uiso 1 1 calc R
C34 C 0.9954(3) 0.6747(4) 0.4187(2) 0.0625(8) Uani 1 1 d .
H34 H 1.0968 0.6894 0.4223 0.075 Uiso 1 1 calc R
C6 C 1.0009(4) 1.2105(4) 0.2088(3) 0.0627(8) Uani 1 1 d .
H6 H 1.0925 1.2589 0.1912 0.075 Uiso 1 1 calc R
C19 C 0.7330(3) 0.7259(3) 0.0809(2) 0.0563(8) Uani 1 1 d .
H19 H 0.8368 0.7492 0.0878 0.068 Uiso 1 1 calc R
C22 C 0.4070(4) 0.6044(3) -0.1177(2) 0.0596(8) Uani 1 1 d .
H22 H 0.4551 0.5991 -0.1731 0.072 Uiso 1 1 calc R
C23 C 0.2548(5) 0.5676(4) -0.1295(2) 0.0667(9) Uani 1 1 d .
H23 H 0.1986 0.5346 -0.1930 0.080 Uiso 1 1 calc R
C35 C 0.9603(3) 0.7908(3) 0.4331(2) 0.0558(7) Uani 1 1 d .
H35 H 1.0387 0.8820 0.4459 0.067 Uiso 1 1 calc R

loop_
_atom_site_aniso_label
_atom_site_aniso_U_11
_atom_site_aniso_U_22
_atom_site_aniso_U_33
_atom_site_aniso_U_23
_atom_site_aniso_U_13
_atom_site_aniso_U_12
C36 0.0466(14) 0.0382(13) 0.0429(14) 0.0171(11) -0.0040(11) 0.0095(11)
O1 0.0535(11) 0.0359(9) 0.0382(10) 0.0127(7) 0.0002(8) 0.0124(8)
C2 0.0407(13) 0.0236(10) 0.0359(12) 0.0112(9) 0.0033(9) 0.0137(9)
C37 0.0434(13) 0.0362(12) 0.0264(10) 0.0145(9) 0.0038(9) 0.0165(10)
C3 0.0404(13) 0.0258(10) 0.0407(12) 0.0116(9) 0.0074(10) 0.0151(9)
C15 0.0401(13) 0.0269(11) 0.0373(12) 0.0112(9) 0.0043(10) 0.0146(10)
O2 0.0500(11) 0.0487(11) 0.0486(11) 0.0274(9) -0.0015(8) -0.0007(9)
C29 0.0429(13) 0.0390(12) 0.0364(12) 0.0179(10) 0.0082(10) 0.0133(11)
N1 0.0440(11) 0.0313(9) 0.0323(10) 0.0165(8) 0.0037(8) 0.0140(8)
C10 0.0449(13) 0.0294(11) 0.0394(13) 0.0131(10) 0.0019(10) 0.0169(10)
C8 0.0486(14) 0.0325(12) 0.0420(13) 0.0165(10) 0.0110(11) 0.0176(11)
C28 0.0425(13) 0.0356(12) 0.0275(11) 0.0160(9) 0.0058(9) 0.0145(10)
C26 0.0547(15) 0.0287(11) 0.0351(12) 0.0141(9) 0.0064(11) 0.0172(11)
C27 0.0471(14) 0.0397(12) 0.0333(12) 0.0197(10) 0.0090(10) 0.0195(11)
C32 0.0528(15) 0.0417(13) 0.0287(11) 0.0158(10) 0.0083(10) 0.0231(11)
C9 0.0532(15) 0.0378(13) 0.0417(13) 0.0208(11) 0.0075(11) 0.0194(11)
C17 0.0475(14) 0.0271(11) 0.0366(12) 0.0120(10) 0.0074(10) 0.0144(10)
C16 0.0402(13) 0.0329(11) 0.0381(12) 0.0161(10) -0.0001(10) 0.0143(10)
C30 0.0565(16) 0.0322(12) 0.0430(14) 0.0181(11) 0.0088(12) 0.0115(11)
C14 0.0473(14) 0.0422(13) 0.0496(15) 0.0213(12) 0.0098(12) 0.0211(12)
C1 0.0364(12) 0.0299(11) 0.0370(12) 0.0143(10) 0.0036(10) 0.0135(9)
C11 0.0552(16) 0.0456(14) 0.0476(15) 0.0197(12) -0.0011(12) 0.0243(13)
C31 0.0663(18) 0.0361(12) 0.0375(13) 0.0141(10) 0.0074(12) 0.0246(12)
C4 0.0425(14) 0.0441(14) 0.0561(16) 0.0234(12) 0.0063(12) 0.0180(12)
C25 0.0574(16) 0.0462(14) 0.0428(14) 0.0215(12) 0.0072(12) 0.0222(12)
C12 0.0458(15) 0.0600(17) 0.0616(18) 0.0232(14) -0.0024(13) 0.0259(14)
C7 0.0586(18) 0.0567(16) 0.0609(17) 0.0371(14) 0.0221(14) 0.0255(14)
C21 0.0709(18) 0.0308(12) 0.0415(14) 0.0181(11) 0.0173(13) 0.0221(12)
C18 0.0475(15) 0.0299(12) 0.0496(15) 0.0099(11) 0.0035(12) 0.0123(11)
C33 0.0571(17) 0.0577(17) 0.0512(16) 0.0178(13) 0.0016(13) 0.0322(14)
C5 0.0397(15) 0.0634(18) 0.070(2) 0.0310(16) 0.0103(13) 0.0223(13)
C13 0.0409(14) 0.0554(16) 0.0654(18) 0.0264(14) 0.0107(13) 0.0191(13)
C20 0.074(2) 0.0361(13) 0.0590(18) 0.0211(13) 0.0319(16) 0.0196(14)
C24 0.075(2) 0.0642(19) 0.0498(16) 0.0282(14) 0.0003(14) 0.0324(16)
C34 0.0423(16) 0.073(2) 0.0646(19) 0.0218(16) 0.0027(14) 0.0240(15)
C6 0.0460(16) 0.0669(19) 0.082(2) 0.0417(17) 0.0260(15) 0.0208(14)
C19 0.0490(16) 0.0370(14) 0.0688(19) 0.0147(13) 0.0194(14) 0.0118(12)
C22 0.098(3) 0.0516(16) 0.0389(15) 0.0242(13) 0.0192(15) 0.0366(17)
C23 0.101(3) 0.065(2) 0.0393(15) 0.0232(14) -0.0012(16) 0.0402(19)
C35 0.0433(15) 0.0519(16) 0.0586(17) 0.0238(14) -0.0022(13) 0.0076(13)

loop_
_atom_type_symbol
_atom_type_description
_atom_type_scat_dispersion_real
_atom_type_scat_dispersion_imag
_atom_type_scat_source
C C 0.0181 0.0091 'International Tables Vol C Tables 4.2.6.8 and 6.1.1.4'
H H 0.0000 0.0000 'International Tables Vol C Tables 4.2.6.8 and 6.1.1.4'
O O 0.0492 0.0322 'International Tables Vol C Tables 4.2.6.8 and 6.1.1.4'
N N 0.0311 0.0180 'International Tables Vol C Tables 4.2.6.8 and 6.1.1.4'

loop_
_geom_angle_atom_site_label_1
_geom_angle_atom_site_label_2
_geom_angle_atom_site_label_3
_geom_angle
C35 C36 C37 121.2(3)
C35 C36 H36 119.4
C37 C36 H36 119.4
C15 C2 C3 121.6(2)
C15 C2 C1 120.5(2)
C3 C2 C1 117.9(2)
C32 C37 C28 119.5(2)
C32 C37 C36 117.5(2)
C28 C37 C36 123.0(2)
C2 C3 C4 123.5(2)
C2 C3 C8 119.0(2)
C4 C3 C8 117.5(2)
C2 C15 C14 123.5(2)
C2 C15 C10 118.2(2)
C14 C15 C10 118.2(2)
C28 C29 C30 121.9(2)
C28 C29 H29 119.0
C30 C29 H29 119.0
C1 N1 C16 125.12(19)
C1 N1 C27 118.41(18)
C16 N1 C27 115.22(18)
C9 C10 C11 121.7(2)
C9 C10 C15 119.7(2)
C11 C10 C15 118.6(2)
C9 C8 C7 122.4(2)
C9 C8 C3 119.0(2)
C7 C8 C3 118.6(2)
C29 C28 C37 118.7(2)
C29 C28 C27 119.8(2)
C37 C28 C27 121.4(2)
C25 C26 C21 118.3(2)
C25 C26 C17 123.6(2)
C21 C26 C17 118.1(2)
N1 C27 C28 113.11(19)
N1 C27 H27A 109.0
C28 C27 H27A 109.0
N1 C27 H27B 109.0
C28 C27 H27B 109.0
H27A C27 H27B 107.8
C31 C32 C33 121.8(2)
C31 C32 C37 118.8(2)
C33 C32 C37 119.4(2)
C10 C9 C8 122.2(2)
C10 C9 H9 118.9
C8 C9 H9 118.9
C18 C17 C26 120.4(2)
C18 C17 C16 118.4(2)
C26 C17 C16 120.7(2)
O2 C16 N1 118.4(2)
O2 C16 C17 123.0(2)
N1 C16 C17 118.1(2)
C31 C30 C29 120.1(2)
C31 C30 H30 120.0
C29 C30 H30 120.0
C13 C14 C15 120.8(3)
C13 C14 H14 119.6
C15 C14 H14 119.6
O1 C1 N1 121.1(2)
O1 C1 C2 121.8(2)
N1 C1 C2 117.11(19)
C12 C11 C10 121.4(3)
C12 C11 H11 119.3
C10 C11 H11 119.3
C30 C31 C32 121.0(2)
C30 C31 H31 119.5
C32 C31 H31 119.5
C5 C4 C3 121.6(3)
C5 C4 H4 119.2
C3 C4 H4 119.2
C24 C25 C26 120.6(3)
C24 C25 H25 119.7
C26 C25 H25 119.7
C11 C12 C13 120.2(3)
C11 C12 H12 119.9
C13 C12 H12 119.9
C6 C7 C8 121.6(3)
C6 C7 H7 119.2
C8 C7 H7 119.2
C22 C21 C20 121.3(3)
C22 C21 C26 119.4(3)
C20 C21 C26 119.3(3)
C17 C18 C19 121.0(3)
C17 C18 H18 119.5
C19 C18 H18 119.5
C34 C33 C32 120.7(3)
C34 C33 H33 119.7
C32 C33 H33 119.7
C4 C5 C6 120.9(3)
C4 C5 H5 119.5
C6 C5 H5 119.5
C14 C13 C12 120.8(3)
C14 C13 H13 119.6
C12 C13 H13 119.6
C19 C20 C21 121.5(3)
C19 C20 H20 119.2
C21 C20 H20 119.2
C25 C24 C23 121.0(3)
C25 C24 H24 119.5
C23 C24 H24 119.5
C33 C34 C35 120.4(3)
C33 C34 H34 119.8
C35 C34 H34 119.8
C7 C6 C5 119.7(3)
C7 C6 H6 120.2
C5 C6 H6 120.2
C20 C19 C18 119.7(3)
C20 C19 H19 120.2
C18 C19 H19 120.2
C23 C22 C21 120.8(3)
C23 C22 H22 119.6
C21 C22 H22 119.6
C22 C23 C24 119.9(3)
C22 C23 H23 120.1
C24 C23 H23 120.1
C36 C35 C34 120.8(3)
C36 C35 H35 119.6
C34 C35 H35 119.6

loop_
_geom_bond_atom_site_label_1
_geom_bond_atom_site_label_2
_geom_bond_distance
C36 C35 1.352(4)
C36 C37 1.429(3)
C36 H36 0.9300
O1 C1 1.213(3)
C2 C15 1.404(3)
C2 C3 1.407(3)
C2 C1 1.501(3)
C37 C32 1.424(3)
C37 C28 1.426(3)
C3 C4 1.425(3)
C3 C8 1.436(3)
C15 C14 1.420(4)
C15 C10 1.441(3)
O2 C16 1.209(3)
C29 C28 1.371(3)
C29 C30 1.403(4)
C29 H29 0.9300
N1 C1 1.394(3)
N1 C16 1.423(3)
N1 C27 1.489(3)
C10 C9 1.386(4)
C10 C11 1.428(4)
C8 C9 1.389(4)
C8 C7 1.424(4)
C28 C27 1.507(3)
C26 C25 1.407(4)
C26 C21 1.418(4)
C26 C17 1.428(3)
C27 H27A 0.9700
C27 H27B 0.9700
C32 C31 1.414(4)
C32 C33 1.416(4)
C9 H9 0.9300
C17 C18 1.374(4)
C17 C16 1.489(3)
C30 C31 1.354(4)
C30 H30 0.9300
C14 C13 1.365(4)
C14 H14 0.9300
C11 C12 1.345(4)
C11 H11 0.9300
C31 H31 0.9300
C4 C5 1.343(4)
C4 H4 0.9300
C25 C24 1.365(4)
C25 H25 0.9300
C12 C13 1.420(4)
C12 H12 0.9300
C7 C6 1.347(4)
C7 H7 0.9300
C21 C22 1.410(4)
C21 C20 1.415(4)
C18 C19 1.404(4)
C18 H18 0.9300
C33 C34 1.361(4)
C33 H33 0.9300
C5 C6 1.417(5)
C5 H5 0.9300
C13 H13 0.9300
C20 C19 1.357(5)
C20 H20 0.9300
C24 C23 1.397(5)
C24 H24 0.9300
C34 C35 1.401(4)
C34 H34 0.9300
C6 H6 0.9300
C19 H19 0.9300
C22 C23 1.358(5)
C22 H22 0.9300
C23 H23 0.9300
C35 H35 0.9300
